data_1548108
loop_
_publ_author_name
'Bekker, Tatyana B.'
'Rashchenko, Sergey V.'
'Seryotkin, Yurii V.'
'Kokh, Alexander E.'
'Davydov, Aleksey V.'
'Fedorov, Pavel P.'

_publ_section_title
;
 BaO-B2O3 system and its mysterious member Ba3B2O6
;
_journal_issue 1
_journal_name_full 'Journal of the American Ceramic Society'
_journal_page_first 450
_journal_paper_doi 10.1111/jace.15194
_journal_volume 101
_journal_year 2018
_chemical_formula_sum 'B2 Ba3 O6'
_chemical_formula_weight 529.64
_chemical_name_systematic 'barium orthoborate'
_space_group_crystal_system orthorhombic
_space_group_IT_number 55
_space_group_name_Hall '-P 2 2ab'
_space_group_name_H-M_alt 'P b a m'
_symmetry_space_group_name_Hall '-P 2 2ab'
_symmetry_space_group_name_H-M 'P b a m'
_atom_sites_solution_hydrogens .
_audit_creation_method SHELXL-2016/6
_cell_angle_alpha 90
_cell_angle_beta 90
_cell_angle_gamma 90
_cell_formula_units_Z 16
_cell_length_a 13.5923(4)
_cell_length_b 13.6702(4)
_cell_length_c 14.8894(3)
_cell_measurement_reflns_used 18858
_cell_measurement_temperature 293(2)
_cell_measurement_theta_max 29.2070
_cell_measurement_theta_min 1.9300
_cell_volume 2766.59(13)
_computing_cell_refinement 'CrysAlisPro 1.171.38.43 (Rigaku OD, 2015)'
_computing_data_collection 'CrysAlisPro 1.171.38.43 (Rigaku OD, 2015)'
_computing_data_reduction 'CrysAlisPro 1.171.38.43 (Rigaku OD, 2015)'
_computing_structure_refinement 'SHELXL-2016/6 (Sheldrick, 2016)'
_computing_structure_solution 'SHELXS-2013/1 (Sheldrick, 2013)'
_diffrn_ambient_temperature 293(2)
_diffrn_measured_fraction_theta_full 1.000
_diffrn_measured_fraction_theta_max 0.999
_diffrn_measurement_device_type 'STOE IPDS-2T'
_diffrn_measurement_method '\w scans'
_diffrn_radiation_type MoK\a
_diffrn_radiation_wavelength 0.71073
_diffrn_reflns_av_R_equivalents 0.0749
_diffrn_reflns_av_unetI/netI 0.0173
_diffrn_reflns_Laue_measured_fraction_full 1.000
_diffrn_reflns_Laue_measured_fraction_max 0.999
_diffrn_reflns_limit_h_max 18
_diffrn_reflns_limit_h_min -18
_diffrn_reflns_limit_k_max 19
_diffrn_reflns_limit_k_min -19
_diffrn_reflns_limit_l_max 20
_diffrn_reflns_limit_l_min -20
_diffrn_reflns_number 107573
_diffrn_reflns_point_group_measured_fraction_full 1.000
_diffrn_reflns_point_group_measured_fraction_max 0.999
_diffrn_reflns_theta_full 25.242
_diffrn_reflns_theta_max 29.613
_diffrn_reflns_theta_min 2.113
_diffrn_source 'sealed X-ray tube'
_exptl_absorpt_coefficient_mu 16.863
_exptl_absorpt_correction_T_max 0.31596
_exptl_absorpt_correction_T_min 0.29780
_exptl_absorpt_correction_type empirical
_exptl_absorpt_process_details
;
CrysAlisPro 1.171.38.43 (Rigaku Oxford Diffraction, 2015)
Spherical absorption correction
 using equivalent 0.05 mm radius and absorption coefficient.
Empirical absorption correction using spherical harmonics,
 implemented in SCALE3 ABSPACK scaling algorithm.
;
_exptl_crystal_colour pinkish
_exptl_crystal_density_diffrn 5.086
_exptl_crystal_description platelet
_exptl_crystal_F_000 3616
_exptl_crystal_size_max 0.20
_exptl_crystal_size_mid 0.15
_exptl_crystal_size_min 0.05
_refine_diff_density_max 3.817
_refine_diff_density_min -2.813
_refine_diff_density_rms 0.377
_refine_ls_goodness_of_fit_ref 1.234
_refine_ls_hydrogen_treatment undef
_refine_ls_matrix_type full
_refine_ls_number_parameters 209
_refine_ls_number_reflns 4031
_refine_ls_number_restraints 12
_refine_ls_restrained_S_all 1.238
_refine_ls_R_factor_all 0.1047
_refine_ls_R_factor_gt 0.0966
_refine_ls_shift/su_max 0.000
_refine_ls_shift/su_mean 0.000
_refine_ls_structure_factor_coef Fsqd
_refine_ls_weighting_details 'w=1/[\s^2^(Fo^2^)+(0.0469P)^2^+169.9427P] where P=(Fo^2^+2Fc^2^)/3'
_refine_ls_weighting_scheme calc
_refine_ls_wR_factor_gt 0.1873
_refine_ls_wR_factor_ref 0.1916
_reflns_Friedel_coverage 0.000
_reflns_Friedel_fraction_full .
_reflns_Friedel_fraction_max .
_reflns_number_gt 3505
_reflns_number_total 4031
_reflns_threshold_expression 'I > 2\s(I)'
_cod_data_source_file Ba3B2O6_Pbam.cif
_cod_data_source_block shelx
_cod_original_cell_volume 2766.58(13)
_cod_database_code 1548108
_shelx_space_group_comment
;
The symmetry employed for this shelxl refinement is uniquely defined
by the following loop, which should always be used as a source of
symmetry information in preference to the above space-group names.
They are only intended as comments.
;

loop_
_space_group_symop_operation_xyz
'x, y, z'
'-x, -y, z'
'-x+1/2, y+1/2, -z'
'x+1/2, -y+1/2, -z'
'-x, -y, -z'
'x, y, -z'
'x-1/2, -y-1/2, z'
'-x-1/2, y-1/2, z'

loop_
_atom_site_label
_atom_site_type_symbol
_atom_site_fract_x
_atom_site_fract_y
_atom_site_fract_z
_atom_site_U_iso_or_equiv
_atom_site_adp_type
_atom_site_occupancy
_atom_site_site_symmetry_order
_atom_site_calc_flag
_atom_site_refinement_flags_posn
_atom_site_refinement_flags_adp
_atom_site_refinement_flags_occupancy
_atom_site_disorder_assembly
_atom_site_disorder_group
Ba1 Ba 0.500000 0.000000 0.36705(9) 0.0332(3) Uani 1 2 d S T P . .
Ba2 Ba 0.500000 0.000000 0.13291(9) 0.0331(3) Uani 1 2 d S T P . .
Ba3 Ba 0.20065(8) 0.06735(8) 0.36491(7) 0.0357(3) Uani 1 1 d . . . . .
Ba4 Ba 0.79472(8) 0.07539(8) 0.13560(7) 0.0349(3) Uani 1 1 d . . . . .
Ba5 Ba 0.42506(8) 0.29397(8) 0.36448(7) 0.0359(3) Uani 1 1 d . . . . .
Ba6 Ba 0.56732(8) 0.29842(8) 0.13545(7) 0.0356(3) Uani 1 1 d . . . . .
Ba7 Ba 0.67080(13) 0.17658(12) 0.500000 0.0403(4) Uani 1 2 d S T P . .
Ba8 Ba 0.32285(12) 0.16942(13) 0.000000 0.0397(4) Uani 1 2 d S T P . .
B1 B 0.618(2) 0.1240(19) 0.000000 0.030(5) Uani 1 2 d S T P . .
O1 O 0.5206(12) 0.1500(11) 0.000000 0.032(4) Uani 1 2 d S T P . .
O2 O 0.6472(12) 0.0279(11) 0.000000 0.031(3) Uani 1 2 d S T P . .
O3 O 0.6889(13) 0.1976(14) 0.000000 0.040(4) Uani 1 2 d S T P . .
B2 B 0.6564(15) 0.1630(15) 0.2935(11) 0.031(4) Uani 1 1 d . . . . .
O4 O 0.6191(10) 0.1254(10) 0.2123(9) 0.042(3) Uani 1 1 d . . . . .
O5 O 0.1155(11) 0.2561(12) 0.3284(10) 0.053(4) Uani 1 1 d . . . . .
O6 O 0.2626(11) -0.1190(10) 0.3309(10) 0.049(3) Uani 1 1 d . . . . .
B3 B 0.3373(16) 0.1561(14) 0.2093(14) 0.035(4) Uani 1 1 d . . . . .
O7 O 0.3743(9) 0.1199(10) 0.2890(8) 0.041(3) Uani 1 1 d . . . . .
O8 O 0.2548(12) 0.1135(10) 0.1702(8) 0.049(3) Uani 1 1 d . . . . .
O9 O 0.8801(10) 0.2610(10) 0.1702(8) 0.042(3) Uani 1 1 d . . . . .
B4 B 0.3777(19) 0.1163(19) 0.500000 0.027(5) Uiso 1 2 d S . P . .
O10 O 0.3516(11) 0.0218(13) 0.500000 0.032(4) Uani 1 2 d S T P . .
O11 O 0.4720(13) 0.1462(13) 0.500000 0.034(4) Uani 1 2 d S T P . .
O12 O 0.3024(14) 0.1893(13) 0.500000 0.039(4) Uani 1 2 d S T P . .
BC1 B 0.000000 0.000000 0.247(2) 0.037(6) Uiso 1 2 d S . P . .
OC1 O -0.069(2) 0.070(2) 0.248(2) 0.047(6) Uiso 0.5 1 d . . P . .
OC2 O 0.021(4) 0.089(4) 0.258(3) 0.101(14) Uiso 0.5 1 d . . P . .
OC3 O 0.091(3) 0.029(3) 0.233(3) 0.086(12) Uiso 0.5 1 d . . P . .
BC2 B 0.535(2) 0.4820(17) 0.000000 0.06(2) Uiso 0.5 2 d S . P . .
OC4 O 0.626(2) 0.437(2) 0.000000 0.039(8) Uiso 0.5 2 d S . P . .
OC5 O 0.458(2) 0.4178(14) 0.000000 0.153(17) Uiso 1 2 d S . P . .
BC2' B 0.5184(17) 0.463(2) 0.500000 0.07(2) Uiso 0.5 2 d S . P . .
OC4' O 0.561(2) 0.3723(19) 0.500000 0.037(8) Uiso 0.5 2 d S . P . .
OC5' O 0.5825(14) 0.541(2) 0.500000 0.153(17) Uiso 1 2 d S . P . .

loop_
_atom_site_aniso_label
_atom_site_aniso_U_11
_atom_site_aniso_U_22
_atom_site_aniso_U_33
_atom_site_aniso_U_23
_atom_site_aniso_U_13
_atom_site_aniso_U_12
Ba1 0.0447(8) 0.0398(7) 0.0152(6) 0.000 0.000 0.0089(6)
Ba2 0.0409(7) 0.0435(8) 0.0150(6) 0.000 0.000 -0.0091(6)
Ba3 0.0423(6) 0.0406(6) 0.0243(5) 0.0006(4) 0.0009(4) 0.0081(4)
Ba4 0.0417(6) 0.0372(5) 0.0257(5) 0.0016(4) -0.0084(4) -0.0093(4)
Ba5 0.0418(6) 0.0415(6) 0.0243(5) 0.0092(4) 0.0017(4) 0.0097(4)
Ba6 0.0415(6) 0.0397(6) 0.0256(5) -0.0016(4) 0.0007(4) -0.0073(4)
Ba7 0.0554(10) 0.0501(9) 0.0155(6) 0.000 0.000 -0.0263(8)
Ba8 0.0499(9) 0.0513(9) 0.0180(6) 0.000 0.000 0.0252(8)
B1 0.035(13) 0.029(12) 0.026(12) 0.000 0.000 0.000(10)
O1 0.038(9) 0.023(7) 0.034(9) 0.000 0.000 -0.012(7)
O2 0.037(9) 0.027(8) 0.028(8) 0.000 0.000 -0.003(7)
O3 0.032(9) 0.044(10) 0.043(11) 0.000 0.000 -0.010(8)
B2 0.043(10) 0.045(10) 0.006(6) -0.002(6) 0.004(6) -0.005(9)
O4 0.050(7) 0.044(7) 0.031(7) -0.008(5) -0.004(6) -0.012(6)
O5 0.056(8) 0.065(9) 0.038(7) 0.013(7) -0.003(7) -0.010(7)
O6 0.062(9) 0.038(7) 0.047(8) -0.005(6) 0.025(7) 0.003(6)
B3 0.049(11) 0.027(9) 0.029(10) 0.000(7) 0.006(8) 0.003(8)
O7 0.047(7) 0.050(8) 0.027(6) 0.014(5) -0.016(5) 0.008(6)
O8 0.072(9) 0.051(8) 0.022(6) 0.014(6) 0.002(6) -0.006(7)
O9 0.047(7) 0.050(7) 0.030(6) -0.009(6) -0.005(6) -0.003(6)
O10 0.023(7) 0.054(11) 0.019(7) 0.000 0.000 0.001(7)
O11 0.043(9) 0.044(10) 0.017(7) 0.000 0.000 -0.009(8)
O12 0.053(11) 0.037(9) 0.027(9) 0.000 0.000 0.017(8)

loop_
_atom_type_symbol
_atom_type_description
_atom_type_scat_dispersion_real
_atom_type_scat_dispersion_imag
_atom_type_scat_source
B B 0.0013 0.0007 'International Tables Vol C Tables 4.2.6.8 and 6.1.1.4'
O O 0.0106 0.0060 'International Tables Vol C Tables 4.2.6.8 and 6.1.1.4'
Ba Ba -0.3244 2.2819 'International Tables Vol C Tables 4.2.6.8 and 6.1.1.4'

loop_
_geom_angle_atom_site_label_1
_geom_angle_atom_site_label_2
_geom_angle_atom_site_label_3
_geom_angle
_geom_angle_site_symmetry_1
_geom_angle_site_symmetry_3
O7 Ba1 O7 127.7(6) . 2_655
O7 Ba1 O11 146.3(4) . 5_656
O7 Ba1 O11 77.5(4) 2_655 5_656
O7 Ba1 O11 77.5(4) . .
O7 Ba1 O11 146.3(4) 2_655 .
O11 Ba1 O11 91.6(5) 5_656 .
O7 Ba1 O10 146.3(5) . 5_656
O7 Ba1 O10 77.4(4) 2_655 5_656
O11 Ba1 O10 49.1(5) 5_656 5_656
O11 Ba1 O10 71.5(5) . 5_656
O7 Ba1 O10 77.4(4) . .
O7 Ba1 O10 146.3(5) 2_655 .
O11 Ba1 O10 71.5(5) 5_656 .
O11 Ba1 O10 49.1(5) . .
O10 Ba1 O10 91.7(4) 5_656 .
O7 Ba1 B4 165.4(4) . 5_656
O7 Ba1 B4 66.9(4) 2_655 5_656
O11 Ba1 B4 26.2(6) 5_656 5_656
O11 Ba1 B4 89.3(5) . 5_656
O10 Ba1 B4 26.1(6) 5_656 5_656
O10 Ba1 B4 89.4(4) . 5_656
O7 Ba1 B4 66.9(4) . .
O7 Ba1 B4 165.4(4) 2_655 .
O11 Ba1 B4 89.3(5) 5_656 .
O11 Ba1 B4 26.2(6) . .
O10 Ba1 B4 89.4(4) 5_656 .
O10 Ba1 B4 26.1(6) . .
B4 Ba1 B4 98.6(6) 5_656 .
O7 Ba1 B2 81.6(5) . 2_655
O7 Ba1 B2 81.4(5) 2_655 2_655
O11 Ba1 B2 80.9(4) 5_656 2_655
O11 Ba1 B2 128.8(5) . 2_655
O10 Ba1 B2 128.6(5) 5_656 2_655
O10 Ba1 B2 81.0(4) . 2_655
B4 Ba1 B2 102.6(6) 5_656 2_655
B4 Ba1 B2 102.7(6) . 2_655
O7 Ba1 B2 81.4(5) . .
O7 Ba1 B2 81.6(5) 2_655 .
O11 Ba1 B2 128.8(5) 5_656 .
O11 Ba1 B2 80.9(4) . .
O10 Ba1 B2 81.0(4) 5_656 .
O10 Ba1 B2 128.6(5) . .
B4 Ba1 B2 102.7(6) 5_656 .
B4 Ba1 B2 102.6(6) . .
B2 Ba1 B2 140.8(6) 2_655 .
O7 Ba1 O4 71.8(4) . .
O7 Ba1 O4 72.4(4) 2_655 .
O11 Ba1 O4 142.0(4) 5_656 .
O11 Ba1 O4 100.8(4) . .
O10 Ba1 O4 101.1(4) 5_656 .
O10 Ba1 O4 141.3(4) . .
B4 Ba1 O4 117.3(5) 5_656 .
B4 Ba1 O4 116.9(5) . .
B2 Ba1 O4 116.1(4) 2_655 .
B2 Ba1 O4 24.8(3) . .
O7 Ba1 O4 72.4(4) . 2_655
O7 Ba1 O4 71.8(4) 2_655 2_655
O11 Ba1 O4 100.8(4) 5_656 2_655
O11 Ba1 O4 142.0(4) . 2_655
O10 Ba1 O4 141.3(4) 5_656 2_655
O10 Ba1 O4 101.1(4) . 2_655
B4 Ba1 O4 116.9(5) 5_656 2_655
B4 Ba1 O4 117.3(5) . 2_655
B2 Ba1 O4 24.8(3) 2_655 2_655
B2 Ba1 O4 116.1(4) . 2_655
O4 Ba1 O4 91.3(4) . 2_655
O4 Ba2 O4 126.8(6) . 2_655
O4 Ba2 O2 146.3(4) . 5_655
O4 Ba2 O2 78.0(4) 2_655 5_655
O4 Ba2 O2 78.0(4) . .
O4 Ba2 O2 146.3(4) 2_655 .
O2 Ba2 O2 91.6(5) 5_655 .
O4 Ba2 O1 77.5(4) . .
O4 Ba2 O1 146.6(4) 2_655 .
O2 Ba2 O1 71.5(4) 5_655 .
O2 Ba2 O1 49.7(4) . .
O4 Ba2 O1 146.6(4) . 5_655
O4 Ba2 O1 77.5(4) 2_655 5_655
O2 Ba2 O1 49.7(5) 5_655 5_655
O2 Ba2 O1 71.5(4) . 5_655
O1 Ba2 O1 92.6(4) . 5_655
O4 Ba2 B1 166.3(5) . 5_655
O4 Ba2 B1 67.0(4) 2_655 5_655
O2 Ba2 B1 26.6(6) 5_655 5_655
O2 Ba2 B1 89.5(4) . 5_655
O1 Ba2 B1 90.1(4) . 5_655
O1 Ba2 B1 26.4(6) 5_655 5_655
O4 Ba2 B1 67.0(4) . .
O4 Ba2 B1 166.3(4) 2_655 .
O2 Ba2 B1 89.5(4) 5_655 .
O2 Ba2 B1 26.6(6) . .
O1 Ba2 B1 26.4(6) . .
O1 Ba2 B1 90.1(4) 5_655 .
B1 Ba2 B1 99.3(7) 5_655 .
O4 Ba2 B3 80.5(5) . .
O4 Ba2 B3 81.6(5) 2_655 .
O2 Ba2 B3 81.6(5) 5_655 .
O2 Ba2 B3 129.0(5) . .
O1 Ba2 B3 80.8(5) . .
O1 Ba2 B3 129.8(5) 5_655 .
B1 Ba2 B3 103.4(6) 5_655 .
B1 Ba2 B3 102.5(6) . .
O4 Ba2 B3 81.6(5) . 2_655
O4 Ba2 B3 80.5(5) 2_655 2_655
O2 Ba2 B3 129.0(5) 5_655 2_655
O2 Ba2 B3 81.6(5) . 2_655
O1 Ba2 B3 129.8(5) . 2_655
O1 Ba2 B3 80.8(5) 5_655 2_655
B1 Ba2 B3 102.5(6) 5_655 2_655
B1 Ba2 B3 103.4(6) . 2_655
B3 Ba2 B3 139.4(7) . 2_655
O4 Ba2 O7 71.4(4) . .
O4 Ba2 O7 72.0(4) 2_655 .
O2 Ba2 O7 101.0(3) 5_655 .
O2 Ba2 O7 141.7(4) . .
O1 Ba2 O7 100.4(3) . .
O1 Ba2 O7 141.9(4) 5_655 .
B1 Ba2 O7 117.2(5) 5_655 .
B1 Ba2 O7 116.7(5) . .
B3 Ba2 O7 24.2(4) . .
B3 Ba2 O7 115.2(4) 2_655 .
O4 Ba2 O7 72.0(4) . 2_655
O4 Ba2 O7 71.4(4) 2_655 2_655
O2 Ba2 O7 141.7(4) 5_655 2_655
O2 Ba2 O7 101.0(3) . 2_655
O1 Ba2 O7 141.9(4) . 2_655
O1 Ba2 O7 100.4(3) 5_655 2_655
B1 Ba2 O7 116.7(5) 5_655 2_655
B1 Ba2 O7 117.2(5) . 2_655
B3 Ba2 O7 115.2(4) . 2_655
B3 Ba2 O7 24.2(4) 2_655 2_655
O7 Ba2 O7 91.1(4) . 2_655
OC3 Ba3 O7 104.1(10) . .
OC3 Ba3 O6 81.1(11) . .
O7 Ba3 O6 84.4(4) . .
OC3 Ba3 O5 78.4(10) . .
O7 Ba3 O5 91.9(4) . .
O6 Ba3 O5 157.7(5) . .
OC3 Ba3 OC4' 102.3(11) . 7_565
O7 Ba3 OC4' 141.9(6) . 7_565
O6 Ba3 OC4' 126.8(6) . 7_565
O5 Ba3 OC4' 67.1(6) . 7_565
OC3 Ba3 OC2 26.4(12) . .
O7 Ba3 OC2 118.1(10) . .
O6 Ba3 OC2 104.6(11) . .
O5 Ba3 OC2 58.1(10) . .
OC4' Ba3 OC2 78.6(11) 7_565 .
OC3 Ba3 O10 154.5(11) . .
O7 Ba3 O10 74.6(3) . .
O6 Ba3 O10 73.4(5) . .
O5 Ba3 O10 126.8(5) . .
OC4' Ba3 O10 92.4(5) 7_565 .
OC2 Ba3 O10 167.1(10) . .
OC3 Ba3 O12 157.4(10) . .
O7 Ba3 O12 74.2(4) . .
O6 Ba3 O12 120.5(5) . .
O5 Ba3 O12 79.1(4) . .
OC4' Ba3 O12 70.8(6) 7_565 .
OC2 Ba3 O12 134.6(11) . .
O10 Ba3 O12 47.7(5) . .
OC3 Ba3 OC5' 96.1(11) . 7_565
O7 Ba3 OC5' 152.2(4) . 7_565
O6 Ba3 OC5' 80.1(5) . 7_565
O5 Ba3 OC5' 110.9(5) . 7_565
OC4' Ba3 OC5' 46.7(5) 7_565 7_565
OC2 Ba3 OC5' 88.2(10) . 7_565
O10 Ba3 OC5' 79.0(4) . 7_565
O12 Ba3 OC5' 94.2(5) . 7_565
OC3 Ba3 O8 56.3(10) . .
O7 Ba3 O8 48.8(4) . .
O6 Ba3 O8 86.7(4) . .
O5 Ba3 O8 74.5(4) . .
OC4' Ba3 O8 139.5(6) 7_565 .
OC2 Ba3 O8 70.4(10) . .
O10 Ba3 O8 121.6(4) . .
O12 Ba3 O8 114.6(4) . .
OC5' Ba3 O8 151.1(5) 7_565 .
OC3 Ba3 OC1 26.2(11) . 2
O7 Ba3 OC1 115.0(6) . 2
O6 Ba3 OC1 60.7(6) . 2
O5 Ba3 OC1 101.8(6) . 2
OC4' Ba3 OC1 100.7(7) 7_565 2
OC2 Ba3 OC1 44.1(11) . 2
O10 Ba3 OC1 130.8(6) . 2
O12 Ba3 OC1 170.6(6) . 2
OC5' Ba3 OC1 76.7(7) 7_565 2
O8 Ba3 OC1 74.4(6) . 2
OC3 Ba3 B4 167.4(10) . .
O7 Ba3 B4 63.5(4) . .
O6 Ba3 B4 94.6(6) . .
O5 Ba3 B4 103.5(6) . .
OC4' Ba3 B4 89.8(6) 7_565 .
OC2 Ba3 B4 160.9(11) . .
O10 Ba3 B4 24.7(6) . .
O12 Ba3 B4 26.4(5) . .
OC5' Ba3 B4 94.9(5) 7_565 .
O8 Ba3 B4 111.8(4) . .
OC1 Ba3 B4 154.7(7) 2 .
OC1 Ba4 OC3 32.3(11) 1_655 2_655
OC1 Ba4 O8 91.7(7) 1_655 2_655
OC3 Ba4 O8 60.9(10) 2_655 2_655
OC1 Ba4 O4 112.0(7) 1_655 .
OC3 Ba4 O4 115.8(10) 2_655 .
O8 Ba4 O4 86.7(4) 2_655 .
OC1 Ba4 O9 66.4(7) 1_655 .
OC3 Ba4 O9 98.5(10) 2_655 .
O8 Ba4 O9 156.4(4) 2_655 .
O4 Ba4 O9 93.3(4) . .
OC1 Ba4 O2 165.2(7) 1_655 .
OC3 Ba4 O2 133.1(10) 2_655 .
O8 Ba4 O2 75.5(4) 2_655 .
O4 Ba4 O2 75.2(4) . .
O9 Ba4 O2 127.3(4) . .
OC1 Ba4 OC4 99.7(8) 1_655 3_645
OC3 Ba4 OC4 78.9(11) 2_655 3_645
O8 Ba4 OC4 67.3(5) 2_655 3_645
O4 Ba4 OC4 139.5(5) . 3_645
O9 Ba4 OC4 123.0(6) . 3_645
O2 Ba4 OC4 68.7(5) . 3_645
OC1 Ba4 O3 145.6(7) 1_655 .
OC3 Ba4 O3 170.3(10) 2_655 .
O8 Ba4 O3 122.7(4) 2_655 .
O4 Ba4 O3 73.9(4) . .
O9 Ba4 O3 79.6(4) . .
O2 Ba4 O3 47.7(4) . .
OC4 Ba4 O3 94.0(5) 3_645 .
OC1 Ba4 OC5 84.3(8) 1_655 7_665
OC3 Ba4 OC5 86.9(10) 2_655 7_665
O8 Ba4 OC5 109.9(5) 2_655 7_665
O4 Ba4 OC5 156.8(4) . 7_665
O9 Ba4 OC5 78.0(5) . 7_665
O2 Ba4 OC5 92.9(5) . 7_665
OC4 Ba4 OC5 45.1(5) 3_645 7_665
O3 Ba4 OC5 83.4(4) . 7_665
OC1 Ba4 O6 63.8(7) 1_655 2_655
OC3 Ba4 O6 74.2(10) 2_655 2_655
O8 Ba4 O6 86.7(4) 2_655 2_655
O4 Ba4 O6 48.2(4) . 2_655
O9 Ba4 O6 76.0(4) . 2_655
O2 Ba4 O6 121.6(4) . 2_655
OC4 Ba4 O6 149.4(5) 3_645 2_655
O3 Ba4 O6 114.2(3) . 2_655
OC5 Ba4 O6 144.9(5) 7_665 2_655
OC1 Ba4 B1 169.5(8) 1_655 .
OC3 Ba4 B1 157.8(11) 2_655 .
O8 Ba4 B1 97.5(6) 2_655 .
O4 Ba4 B1 63.7(4) . .
O9 Ba4 B1 103.6(5) . .
O2 Ba4 B1 25.3(5) . .
OC4 Ba4 B1 88.6(6) 3_645 .
O3 Ba4 B1 25.7(6) . .
OC5 Ba4 B1 97.2(5) 7_665 .
O6 Ba4 B1 111.4(4) 2_655 .
OC1 Ba4 B2 87.4(8) 1_655 .
OC3 Ba4 B2 98.6(10) 2_655 .
O8 Ba4 B2 94.0(5) 2_655 .
O4 Ba4 B2 25.5(4) . .
O9 Ba4 B2 77.0(4) . .
O2 Ba4 B2 100.7(4) . .
OC4 Ba4 B2 160.0(6) 3_645 .
O3 Ba4 B2 90.2(4) . .
OC5 Ba4 B2 154.9(6) 7_665 .
O6 Ba4 B2 25.0(4) 2_655 .
B1 Ba4 B2 86.8(5) . .
OC1 Ba5 OC2 28.5(11) 7_665 7_665
OC1 Ba5 O7 111.3(7) 7_665 .
OC2 Ba5 O7 114.4(11) 7_665 .
OC1 Ba5 O5 91.2(7) 7_665 7_665
OC2 Ba5 O5 63.8(11) 7_665 7_665
O7 Ba5 O5 86.5(4) . 7_665
OC1 Ba5 O6 66.6(7) 7_665 8_665
OC2 Ba5 O6 94.9(11) 7_665 8_665
O7 Ba5 O6 93.8(4) . 8_665
O5 Ba5 O6 156.3(5) 7_665 8_665
OC1 Ba5 O11 165.6(7) 7_665 .
OC2 Ba5 O11 137.3(11) 7_665 .
O7 Ba5 O11 74.7(4) . .
O5 Ba5 O11 75.9(5) 7_665 .
O6 Ba5 O11 127.0(5) 8_665 .
OC1 Ba5 OC4' 100.6(8) 7_665 1
OC2 Ba5 OC4' 83.0(12) 7_665 1
O7 Ba5 OC4' 139.6(5) . 1
O5 Ba5 OC4' 68.3(6) 7_665 1
O6 Ba5 OC4' 122.0(5) 8_665 1
O11 Ba5 OC4' 69.0(5) . 1
OC1 Ba5 OC4' 100.6(8) 7_665 .
OC2 Ba5 OC4' 83.0(12) 7_665 .
O7 Ba5 OC4' 139.6(5) . .
O5 Ba5 OC4' 68.3(6) 7_665 .
O6 Ba5 OC4' 122.0(5) 8_665 .
O11 Ba5 OC4' 69.0(5) . .
OC4' Ba5 OC4' 0.000(1) 1 .
OC1 Ba5 O12 146.0(7) 7_665 .
OC2 Ba5 O12 170.8(11) 7_665 .
O7 Ba5 O12 73.6(4) . .
O5 Ba5 O12 122.9(5) 7_665 .
O6 Ba5 O12 79.6(4) 8_665 .
O11 Ba5 O12 47.5(5) . .
OC4' Ba5 O12 93.6(5) 1 .
OC4' Ba5 O12 93.6(5) . .
OC1 Ba5 OC5' 85.0(8) 7_665 2_665
OC2 Ba5 OC5' 88.0(11) 7_665 2_665
O7 Ba5 OC5' 156.7(4) . 2_665
O5 Ba5 OC5' 110.5(5) 7_665 2_665
O6 Ba5 OC5' 77.0(5) 8_665 2_665
O11 Ba5 OC5' 93.6(5) . 2_665
OC4' Ba5 OC5' 45.0(5) 1 2_665
OC4' Ba5 OC5' 45.0(5) . 2_665
O12 Ba5 OC5' 83.6(4) . 2_665
OC1 Ba5 O9 62.4(7) 7_665 7_565
OC2 Ba5 O9 71.0(11) 7_665 7_565
O7 Ba5 O9 48.8(4) . 7_565
O5 Ba5 O9 86.6(4) 7_665 7_565
O6 Ba5 O9 76.0(4) 8_665 7_565
O11 Ba5 O9 121.8(4) . 7_565
OC4' Ba5 O9 150.1(5) 1 7_565
OC4' Ba5 O9 150.1(5) . 7_565
O12 Ba5 O9 114.3(4) . 7_565
OC5' Ba5 O9 143.9(5) 2_665 7_565
OC1 Ba5 B3 87.0(7) 7_665 .
OC2 Ba5 B3 96.2(12) 7_665 .
O7 Ba5 B3 25.2(4) . .
O5 Ba5 B3 93.6(5) 7_665 .
O6 Ba5 B3 77.7(5) 8_665 .
O11 Ba5 B3 99.9(4) . .
OC4' Ba5 B3 160.3(6) 1 .
OC4' Ba5 B3 160.3(6) . .
O12 Ba5 B3 89.9(4) . .
OC5' Ba5 B3 154.7(6) 2_665 .
O9 Ba5 B3 25.7(4) 7_565 .
OC2 Ba6 O4 107.2(12) 7_665 .
OC2 Ba6 O9 78.9(12) 7_665 7_565
O4 Ba6 O9 84.4(4) . 7_565
OC2 Ba6 OC3 28.0(13) 7_665 7_665
O4 Ba6 OC3 119.2(9) . 7_665
O9 Ba6 OC3 105.1(10) 7_565 7_665
OC2 Ba6 O8 80.3(12) 7_665 7_665
O4 Ba6 O8 93.4(4) . 7_665
O9 Ba6 O8 157.3(4) 7_565 7_665
OC3 Ba6 O8 56.6(9) 7_665 7_665
OC2 Ba6 OC4 100.3(13) 7_665 1
O4 Ba6 OC4 142.6(6) . 1
O9 Ba6 OC4 126.1(6) 7_565 1
OC3 Ba6 OC4 77.0(10) 7_665 1
O8 Ba6 OC4 66.6(6) 7_665 1
OC2 Ba6 OC4 100.3(13) 7_665 .
O4 Ba6 OC4 142.6(6) . .
O9 Ba6 OC4 126.1(6) 7_565 .
OC3 Ba6 OC4 77.0(10) 7_665 .
O8 Ba6 OC4 66.6(6) 7_665 .
OC4 Ba6 OC4 0.0(12) 1 .
OC2 Ba6 O1 152.3(12) 7_665 .
O4 Ba6 O1 75.1(4) . .
O9 Ba6 O1 73.8(4) 7_565 .
OC3 Ba6 O1 165.6(9) 7_665 .
O8 Ba6 O1 127.4(4) 7_665 .
OC4 Ba6 O1 92.0(5) 1 .
OC4 Ba6 O1 92.0(5) . .
OC2 Ba6 O3 160.0(12) 7_665 .
O4 Ba6 O3 74.7(4) . .
O9 Ba6 O3 121.0(4) 7_565 .
OC3 Ba6 O3 133.4(10) 7_665 .
O8 Ba6 O3 79.7(4) 7_665 .
OC4 Ba6 O3 70.9(6) 1 .
OC4 Ba6 O3 70.9(6) . .
O1 Ba6 O3 47.7(4) . .
OC2 Ba6 OC5 91.9(12) 7_665 1
O4 Ba6 OC5 152.5(4) . 1
O9 Ba6 OC5 80.1(5) 7_565 1
OC3 Ba6 OC5 86.9(9) 7_665 1
O8 Ba6 OC5 109.4(5) 7_665 1
OC4 Ba6 OC5 46.0(5) 1 1
OC4 Ba6 OC5 46.0(5) . 1
O1 Ba6 OC5 78.8(4) . 1
O3 Ba6 OC5 94.1(5) . 1
OC2 Ba6 OC5 91.9(12) 7_665 .
O4 Ba6 OC5 152.5(4) . .
O9 Ba6 OC5 80.1(5) 7_565 .
OC3 Ba6 OC5 86.9(9) 7_665 .
O8 Ba6 OC5 109.4(5) 7_665 .
OC4 Ba6 OC5 46.0(5) 1 .
OC4 Ba6 OC5 46.0(5) . .
O1 Ba6 OC5 78.8(4) . .
O3 Ba6 OC5 94.1(5) . .
OC5 Ba6 OC5 0.0(10) 1 .
OC2 Ba6 O5 60.5(12) 7_665 7_665
O4 Ba6 O5 48.2(4) . 7_665
O9 Ba6 O5 87.0(4) 7_565 7_665
OC3 Ba6 O5 72.0(9) 7_665 7_665
O8 Ba6 O5 75.0(4) 7_665 7_665
OC4 Ba6 O5 139.7(6) 1 7_665
OC4 Ba6 O5 139.7(6) . 7_665
O1 Ba6 O5 121.8(4) . 7_665
O3 Ba6 O5 114.3(4) . 7_665
OC5 Ba6 O5 151.5(5) 1 7_665
OC5 Ba6 O5 151.5(5) . 7_665
O12 Ba7 O10 142.1(6) 7_665 5_656
O12 Ba7 O11 143.0(6) 7_665 .
O10 Ba7 O11 74.8(5) 5_656 .
O12 Ba7 O6 88.6(4) 7_665 5_656
O10 Ba7 O6 75.9(3) 5_656 5_656
O11 Ba7 O6 106.1(3) . 5_656
O12 Ba7 O6 88.6(4) 7_665 2_655
O10 Ba7 O6 75.9(3) 5_656 2_655
O11 Ba7 O6 106.1(3) . 2_655
O6 Ba7 O6 129.0(5) 5_656 2_655
O12 Ba7 O5 87.3(4) 7_665 4_556
O10 Ba7 O5 107.1(3) 5_656 4_556
O11 Ba7 O5 77.6(3) . 4_556
O6 Ba7 O5 50.2(4) 5_656 4_556
O6 Ba7 O5 175.8(5) 2_655 4_556
O12 Ba7 O5 87.3(4) 7_665 7_665
O10 Ba7 O5 107.1(3) 5_656 7_665
O11 Ba7 O5 77.6(3) . 7_665
O6 Ba7 O5 175.8(5) 5_656 7_665
O6 Ba7 O5 50.2(4) 2_655 7_665
O5 Ba7 O5 130.1(6) 4_556 7_665
O12 Ba7 OC4' 73.4(8) 7_665 .
O10 Ba7 OC4' 144.5(7) 5_656 .
O11 Ba7 OC4' 69.6(7) . .
O6 Ba7 OC4' 113.9(3) 5_656 .
O6 Ba7 OC4' 113.9(3) 2_655 .
O5 Ba7 OC4' 65.5(3) 4_556 .
O5 Ba7 OC4' 65.5(3) 7_665 .
O12 Ba7 OC4' 73.4(8) 7_665 1
O10 Ba7 OC4' 144.5(7) 5_656 1
O11 Ba7 OC4' 69.6(7) . 1
O6 Ba7 OC4' 113.9(3) 5_656 1
O6 Ba7 OC4' 113.9(3) 2_655 1
O5 Ba7 OC4' 65.5(3) 4_556 1
O5 Ba7 OC4' 65.5(3) 7_665 1
OC4' Ba7 OC4' 0.0(10) . 1
O12 Ba7 B2 95.0(4) 7_665 .
O10 Ba7 B2 86.2(4) 5_656 .
O11 Ba7 B2 85.9(4) . .
O6 Ba7 B2 154.5(5) 5_656 .
O6 Ba7 B2 26.4(5) 2_655 .
O5 Ba7 B2 155.0(5) 4_556 .
O5 Ba7 B2 25.8(5) 7_665 .
OC4' Ba7 B2 91.2(4) . .
OC4' Ba7 B2 91.2(4) 1 .
O12 Ba7 B2 95.0(4) 7_665 6_556
O10 Ba7 B2 86.2(4) 5_656 6_556
O11 Ba7 B2 85.9(4) . 6_556
O6 Ba7 B2 26.4(5) 5_656 6_556
O6 Ba7 B2 154.5(5) 2_655 6_556
O5 Ba7 B2 25.8(5) 4_556 6_556
O5 Ba7 B2 155.0(5) 7_665 6_556
OC4' Ba7 B2 91.2(4) . 6_556
OC4' Ba7 B2 91.2(4) 1 6_556
B2 Ba7 B2 170.0(7) . 6_556
O12 Ba7 Ba1 149.41(2) 7_665 5_656
O10 Ba7 Ba1 46.9(2) 5_656 5_656
O11 Ba7 Ba1 46.8(3) . 5_656
O6 Ba7 Ba1 63.8(3) 5_656 5_656
O6 Ba7 Ba1 118.5(3) 2_655 5_656
O5 Ba7 Ba1 65.3(3) 4_556 5_656
O5 Ba7 Ba1 120.3(3) 7_665 5_656
OC4' Ba7 Ba1 104.6(5) . 5_656
OC4' Ba7 Ba1 104.6(5) 1 5_656
B2 Ba7 Ba1 115.6(4) . 5_656
B2 Ba7 Ba1 54.4(4) 6_556 5_656
O3 Ba8 O1 140.7(5) 7_565 .
O3 Ba8 O2 143.6(5) 7_565 5_655
O1 Ba8 O2 75.8(5) . 5_655
O3 Ba8 O8 87.7(4) 7_565 .
O1 Ba8 O8 107.5(3) . .
O2 Ba8 O8 77.3(3) 5_655 .
O3 Ba8 O8 87.7(4) 7_565 6
O1 Ba8 O8 107.5(3) . 6
O2 Ba8 O8 77.3(3) 5_655 6
O8 Ba8 O8 129.3(6) . 6
O3 Ba8 O9 87.5(3) 7_565 7_565
O1 Ba8 O9 76.0(3) . 7_565
O2 Ba8 O9 107.0(3) 5_655 7_565
O8 Ba8 O9 51.0(4) . 7_565
O8 Ba8 O9 175.2(4) 6 7_565
O3 Ba8 O9 87.5(3) 7_565 4_455
O1 Ba8 O9 76.0(3) . 4_455
O2 Ba8 O9 107.0(3) 5_655 4_455
O8 Ba8 O9 175.2(4) . 4_455
O8 Ba8 O9 51.0(4) 6 4_455
O9 Ba8 O9 128.3(6) 7_565 4_455
O3 Ba8 OC4 73.6(8) 7_565 7_565
O1 Ba8 OC4 145.8(7) . 7_565
O2 Ba8 OC4 70.0(7) 5_655 7_565
O8 Ba8 OC4 65.1(3) . 7_565
O8 Ba8 OC4 65.1(3) 6 7_565
O9 Ba8 OC4 113.8(3) 7_565 7_565
O9 Ba8 OC4 113.8(3) 4_455 7_565
O3 Ba8 B3 94.9(4) 7_565 6
O1 Ba8 B3 86.1(4) . 6
O2 Ba8 B3 86.2(4) 5_655 6
O8 Ba8 B3 154.8(5) . 6
O8 Ba8 B3 26.4(5) 6 6
O9 Ba8 B3 154.0(5) 7_565 6
O9 Ba8 B3 26.6(4) 4_455 6
OC4 Ba8 B3 91.6(4) 7_565 6
O3 Ba8 B3 94.9(4) 7_565 .
O1 Ba8 B3 86.1(4) . .
O2 Ba8 B3 86.2(4) 5_655 .
O8 Ba8 B3 26.4(5) . .
O8 Ba8 B3 154.8(5) 6 .
O9 Ba8 B3 26.6(4) 7_565 .
O9 Ba8 B3 154.0(5) 4_455 .
OC4 Ba8 B3 91.6(4) 7_565 .
B3 Ba8 B3 170.2(7) 6 .
O3 Ba8 Ba2 149.34(2) 7_565 5_655
O1 Ba8 Ba2 47.5(2) . 5_655
O2 Ba8 Ba2 47.0(2) 5_655 5_655
O8 Ba8 Ba2 120.2(3) . 5_655
O8 Ba8 Ba2 65.2(3) 6 5_655
O9 Ba8 Ba2 119.2(3) 7_565 5_655
O9 Ba8 Ba2 64.6(3) 4_455 5_655
OC4 Ba8 Ba2 105.0(5) 7_565 5_655
B3 Ba8 Ba2 54.4(4) 6 5_655
B3 Ba8 Ba2 115.7(4) . 5_655
O3 Ba8 Ba2 149.34(2) 7_565 .
O1 Ba8 Ba2 47.5(2) . .
O2 Ba8 Ba2 47.0(2) 5_655 .
O8 Ba8 Ba2 65.2(3) . .
O8 Ba8 Ba2 120.2(3) 6 .
O9 Ba8 Ba2 64.6(3) 7_565 .
O9 Ba8 Ba2 119.2(3) 4_455 .
OC4 Ba8 Ba2 105.0(5) 7_565 .
B3 Ba8 Ba2 115.7(4) 6 .
B3 Ba8 Ba2 54.4(4) . .
Ba2 Ba8 Ba2 61.28(4) 5_655 .
O1 B1 O2 122(2) . .
O1 B1 O3 119(2) . .
O2 B1 O3 119(2) . .
O1 B1 Ba2 68.8(10) . 5_655
O2 B1 Ba2 67.8(10) . 5_655
O3 B1 Ba2 139.7(3) . 5_655
O1 B1 Ba2 68.8(10) . .
O2 B1 Ba2 67.8(10) . .
O3 B1 Ba2 139.7(3) . .
Ba2 B1 Ba2 80.7(7) 5_655 .
O1 B1 Ba6 66.4(9) . 6
O2 B1 Ba6 140.9(3) . 6
O3 B1 Ba6 67.1(10) . 6
Ba2 B1 Ba6 83.9(3) 5_655 6
Ba2 B1 Ba6 135.2(9) . 6
O1 B1 Ba6 66.4(9) . .
O2 B1 Ba6 140.9(3) . .
O3 B1 Ba6 67.1(10) . .
Ba2 B1 Ba6 135.2(9) 5_655 .
Ba2 B1 Ba6 83.9(3) . .
Ba6 B1 Ba6 78.2(6) 6 .
O1 B1 Ba4 141.0(3) . .
O2 B1 Ba4 65.4(10) . .
O3 B1 Ba4 68.3(10) . .
Ba2 B1 Ba4 133.2(9) 5_655 .
Ba2 B1 Ba4 82.6(3) . .
Ba6 B1 Ba4 135.4(9) 6 .
Ba6 B1 Ba4 85.3(3) . .
O1 B1 Ba4 141.0(3) . 6
O2 B1 Ba4 65.4(10) . 6
O3 B1 Ba4 68.3(10) . 6
Ba2 B1 Ba4 82.6(3) 5_655 6
Ba2 B1 Ba4 133.2(9) . 6
Ba6 B1 Ba4 85.3(3) 6 6
Ba6 B1 Ba4 135.4(9) . 6
Ba4 B1 Ba4 77.9(6) . 6
B1 O1 Ba8 170.6(15) . .
B1 O1 Ba2 84.7(10) . 5_655
Ba8 O1 Ba2 88.4(4) . 5_655
B1 O1 Ba2 84.7(10) . .
Ba8 O1 Ba2 88.4(4) . .
Ba2 O1 Ba2 87.4(4) 5_655 .
B1 O1 Ba6 88.3(10) . 6
Ba8 O1 Ba6 98.5(4) . 6
Ba2 O1 Ba6 92.37(5) 5_655 6
Ba2 O1 Ba6 173.1(7) . 6
B1 O1 Ba6 88.3(10) . .
Ba8 O1 Ba6 98.5(4) . .
Ba2 O1 Ba6 173.1(7) 5_655 .
Ba2 O1 Ba6 92.37(5) . .
Ba6 O1 Ba6 87.0(4) 6 .
B1 O2 Ba8 171.6(16) . 5_655
B1 O2 Ba2 85.6(10) . 5_655
Ba8 O2 Ba2 88.4(4) 5_655 5_655
B1 O2 Ba2 85.6(10) . .
Ba8 O2 Ba2 88.4(4) 5_655 .
Ba2 O2 Ba2 88.4(5) 5_655 .
B1 O2 Ba4 89.3(10) . 6
Ba8 O2 Ba4 96.7(4) 5_655 6
Ba2 O2 Ba4 91.82(4) 5_655 6
Ba2 O2 Ba4 174.8(6) . 6
B1 O2 Ba4 89.3(10) . .
Ba8 O2 Ba4 96.7(4) 5_655 .
Ba2 O2 Ba4 174.8(6) 5_655 .
Ba2 O2 Ba4 91.82(4) . .
Ba4 O2 Ba4 87.5(4) 6 .
B1 O3 Ba8 178.9(16) . 7_665
B1 O3 Ba6 87.0(10) . 6
Ba8 O3 Ba6 93.8(5) 7_665 6
B1 O3 Ba6 87.0(10) . .
Ba8 O3 Ba6 93.8(5) 7_665 .
Ba6 O3 Ba6 86.3(5) 6 .
B1 O3 Ba4 86.0(11) . .
Ba8 O3 Ba4 93.1(4) 7_665 .
Ba6 O3 Ba4 173.1(7) 6 .
Ba6 O3 Ba4 93.95(5) . .
B1 O3 Ba4 86.0(11) . 6
Ba8 O3 Ba4 93.1(4) 7_665 6
Ba6 O3 Ba4 93.95(5) 6 6
Ba6 O3 Ba4 173.1(7) . 6
Ba4 O3 Ba4 85.0(5) . 6
O5 B2 O6 122.4(16) 7_665 2_655
O5 B2 O4 119.0(17) 7_665 .
O6 B2 O4 118.5(16) 2_655 .
O5 B2 Ba7 65.9(9) 7_665 .
O6 B2 Ba7 64.6(9) 2_655 .
O4 B2 Ba7 154.2(12) . .
O5 B2 Ba6 69.8(10) 7_665 .
O6 B2 Ba6 148.0(12) 2_655 .
O4 B2 Ba6 56.6(9) . .
Ba7 B2 Ba6 135.6(7) . .
O5 B2 Ba4 145.7(13) 7_665 .
O6 B2 Ba4 70.6(10) 2_655 .
O4 B2 Ba4 56.7(8) . .
Ba7 B2 Ba4 135.1(7) . .
Ba6 B2 Ba4 84.3(4) . .
O5 B2 Ba1 99.3(11) 7_665 .
O6 B2 Ba1 95.0(11) 2_655 .
O4 B2 Ba1 78.7(10) . .
Ba7 B2 Ba1 75.4(4) . .
Ba6 B2 Ba1 113.0(6) . .
Ba4 B2 Ba1 111.6(6) . .
B2 O4 Ba2 147.5(11) . .
B2 O4 Ba6 97.9(11) . .
Ba2 O4 Ba6 102.6(4) . .
B2 O4 Ba4 97.8(10) . .
Ba2 O4 Ba4 100.7(4) . .
Ba6 O4 Ba4 105.5(4) . .
B2 O4 Ba1 76.5(9) . .
Ba2 O4 Ba1 71.0(3) . .
Ba6 O4 Ba1 128.2(5) . .
Ba4 O4 Ba1 126.2(5) . .
B2 O5 Ba5 132.5(13) 7_565 7_565
B2 O5 Ba7 88.4(10) 7_565 7_565
Ba5 O5 Ba7 99.0(5) 7_565 7_565
B2 O5 Ba3 130.1(12) 7_565 .
Ba5 O5 Ba3 96.8(5) 7_565 .
Ba7 O5 Ba3 90.8(4) 7_565 .
B2 O5 Ba6 85.7(10) 7_565 7_565
Ba5 O5 Ba6 85.4(4) 7_565 7_565
Ba7 O5 Ba6 174.1(6) 7_565 7_565
Ba3 O5 Ba6 92.6(5) . 7_565
B2 O6 Ba3 137.0(12) 2_655 .
B2 O6 Ba7 89.0(10) 2_655 5_656
Ba3 O6 Ba7 101.3(4) . 5_656
B2 O6 Ba5 127.2(11) 2_655 8_655
Ba3 O6 Ba5 94.6(4) . 8_655
Ba7 O6 Ba5 90.8(4) 5_656 8_655
B2 O6 Ba4 84.5(9) 2_655 2_655
Ba3 O6 Ba4 85.2(4) . 2_655
Ba7 O6 Ba4 173.0(5) 5_656 2_655
Ba5 O6 Ba4 91.1(5) 8_655 2_655
O7 B3 O8 120.2(16) . .
O7 B3 O9 119.7(18) . 7_565
O8 B3 O9 120.0(17) . 7_565
O7 B3 Ba8 154.2(13) . .
O8 B3 Ba8 63.7(9) . .
O9 B3 Ba8 64.2(9) 7_565 .
O7 B3 Ba3 56.9(9) . .
O8 B3 Ba3 71.2(10) . .
O9 B3 Ba3 147.8(12) 7_565 .
Ba8 B3 Ba3 134.9(7) . .
O7 B3 Ba5 57.1(9) . .
O8 B3 Ba5 147.8(13) . .
O9 B3 Ba5 70.7(10) 7_565 .
Ba8 B3 Ba5 134.9(7) . .
Ba3 B3 Ba5 85.2(5) . .
O7 B3 Ba2 79.6(10) . .
O8 B3 Ba2 97.3(11) . .
O9 B3 Ba2 95.9(11) 7_565 .
Ba8 B3 Ba2 74.6(4) . .
Ba3 B3 Ba2 113.3(6) . .
Ba5 B3 Ba2 112.4(6) . .
B3 O7 Ba1 146.9(12) . .
B3 O7 Ba3 97.8(11) . .
Ba1 O7 Ba3 102.4(4) . .
B3 O7 Ba5 97.7(11) . .
Ba1 O7 Ba5 101.4(4) . .
Ba3 O7 Ba5 106.2(5) . .
B3 O7 Ba2 76.3(10) . .
Ba1 O7 Ba2 70.6(3) . .
Ba3 O7 Ba2 127.5(5) . .
Ba5 O7 Ba2 126.2(5) . .
B3 O8 Ba4 132.6(12) . 2_655
B3 O8 Ba8 89.9(10) . .
Ba4 O8 Ba8 99.8(4) 2_655 .
B3 O8 Ba6 128.0(12) . 7_565
Ba4 O8 Ba6 98.3(5) 2_655 7_565
Ba8 O8 Ba6 90.9(4) . 7_565
B3 O8 Ba3 83.3(10) . .
Ba4 O8 Ba3 85.7(3) 2_655 .
Ba8 O8 Ba3 173.1(6) . .
Ba6 O8 Ba3 92.5(4) 7_565 .
B3 O9 Ba6 135.2(12) 7_665 7_665
B3 O9 Ba8 89.1(11) 7_665 7_665
Ba6 O9 Ba8 100.8(4) 7_665 7_665
B3 O9 Ba4 129.0(11) 7_665 .
Ba6 O9 Ba4 94.7(4) 7_665 .
Ba8 O9 Ba4 91.5(4) 7_665 .
B3 O9 Ba5 83.6(10) 7_665 7_665
Ba6 O9 Ba5 85.4(4) 7_665 7_665
Ba8 O9 Ba5 172.6(5) 7_665 7_665
Ba4 O9 Ba5 91.9(4) . 7_665
O10 B4 O11 123(2) . .
O10 B4 O12 119(2) . .
O11 B4 O12 118(2) . .
O10 B4 Ba1 68.9(9) . 5_656
O11 B4 Ba1 68.7(10) . 5_656
O12 B4 Ba1 139.3(3) . 5_656
O10 B4 Ba1 68.9(9) . .
O11 B4 Ba1 68.7(10) . .
O12 B4 Ba1 139.3(3) . .
Ba1 B4 Ba1 81.4(6) 5_656 .
O10 B4 Ba3 66.4(9) . .
O11 B4 Ba3 141.1(3) . .
O12 B4 Ba3 67.0(9) . .
Ba1 B4 Ba3 135.3(9) 5_656 .
Ba1 B4 Ba3 83.8(3) . .
O10 B4 Ba3 66.4(9) . 6_556
O11 B4 Ba3 141.1(3) . 6_556
O12 B4 Ba3 67.0(9) . 6_556
Ba1 B4 Ba3 83.8(3) 5_656 6_556
Ba1 B4 Ba3 135.3(9) . 6_556
Ba3 B4 Ba3 77.7(6) . 6_556
O10 B4 Ba5 141.2(3) . .
O11 B4 Ba5 65.2(10) . .
O12 B4 Ba5 67.5(10) . .
Ba1 B4 Ba5 133.9(9) 5_656 .
Ba1 B4 Ba5 82.9(3) . .
Ba3 B4 Ba5 85.1(3) . .
Ba3 B4 Ba5 134.4(8) 6_556 .
O10 B4 Ba5 141.2(3) . 6_556
O11 B4 Ba5 65.2(10) . 6_556
O12 B4 Ba5 67.5(10) . 6_556
Ba1 B4 Ba5 82.9(3) 5_656 6_556
Ba1 B4 Ba5 133.9(9) . 6_556
Ba3 B4 Ba5 134.4(8) . 6_556
Ba3 B4 Ba5 85.1(3) 6_556 6_556
Ba5 B4 Ba5 77.5(6) . 6_556
B4 O10 Ba7 171.1(15) . 5_656
B4 O10 Ba1 85.0(10) . 5_656
Ba7 O10 Ba1 88.6(4) 5_656 5_656
B4 O10 Ba1 85.0(10) . .
Ba7 O10 Ba1 88.6(4) 5_656 .
Ba1 O10 Ba1 88.3(4) 5_656 .
B4 O10 Ba3 88.9(10) . 6_556
Ba7 O10 Ba3 97.6(4) 5_656 6_556
Ba1 O10 Ba3 92.35(5) 5_656 6_556
Ba1 O10 Ba3 173.8(7) . 6_556
B4 O10 Ba3 88.9(10) . .
Ba7 O10 Ba3 97.6(4) 5_656 .
Ba1 O10 Ba3 173.8(7) 5_656 .
Ba1 O10 Ba3 92.35(5) . .
Ba3 O10 Ba3 86.3(4) 6_556 .
B4 O11 Ba7 171.1(16) . .
B4 O11 Ba1 85.1(10) . 5_656
Ba7 O11 Ba1 88.5(5) . 5_656
B4 O11 Ba1 85.1(10) . .
Ba7 O11 Ba1 88.5(5) . .
Ba1 O11 Ba1 88.4(5) 5_656 .
B4 O11 Ba5 90.1(11) . .
Ba7 O11 Ba5 96.3(4) . .
Ba1 O11 Ba5 175.1(7) 5_656 .
Ba1 O11 Ba5 91.97(4) . .
B4 O11 Ba5 90.1(11) . 6_556
Ba7 O11 Ba5 96.3(4) . 6_556
Ba1 O11 Ba5 91.97(4) 5_656 6_556
Ba1 O11 Ba5 175.1(7) . 6_556
Ba5 O11 Ba5 87.2(5) . 6_556
B4 O12 Ba7 178.6(16) . 7_565
B4 O12 Ba3 86.6(10) . .
Ba7 O12 Ba3 94.4(5) 7_565 .
B4 O12 Ba3 86.6(10) . 6_556
Ba7 O12 Ba3 94.4(5) 7_565 6_556
Ba3 O12 Ba3 85.7(5) . 6_556
B4 O12 Ba5 86.3(10) . .
Ba7 O12 Ba5 92.7(5) 7_565 .
Ba3 O12 Ba5 94.11(5) . .
Ba3 O12 Ba5 172.9(7) 6_556 .
B4 O12 Ba5 86.3(10) . 6_556
Ba7 O12 Ba5 92.7(5) 7_565 6_556
Ba3 O12 Ba5 172.9(7) . 6_556
Ba3 O12 Ba5 94.11(5) 6_556 6_556
Ba5 O12 Ba5 85.1(5) . 6_556
OC2 BC1 OC2 165(6) . 2
OC2 BC1 OC3 61(3) . .
OC2 BC1 OC3 122(3) 2 .
OC2 BC1 OC3 122(3) . 2
OC2 BC1 OC3 61(3) 2 2
OC3 BC1 OC3 161(5) . 2
OC2 BC1 OC1 122(2) . 2
OC2 BC1 OC1 58(2) 2 2
OC3 BC1 OC1 64(2) . 2
OC3 BC1 OC1 116(2) 2 2
OC2 BC1 OC1 58(2) . .
OC2 BC1 OC1 122(2) 2 .
OC3 BC1 OC1 116(2) . .
OC3 BC1 OC1 64(2) 2 .
OC1 BC1 OC1 179(4) 2 .
OC2 BC1 Ba6 157(3) . 8_655
OC2 BC1 Ba6 38(3) 2 8_655
OC3 BC1 Ba6 115(2) . 8_655
OC3 BC1 Ba6 54(2) 2 8_655
OC1 BC1 Ba6 66.9(14) 2 8_655
OC1 BC1 Ba6 113.6(15) . 8_655
OC2 BC1 Ba6 38(3) . 7_565
OC2 BC1 Ba6 157(3) 2 7_565
OC3 BC1 Ba6 54(2) . 7_565
OC3 BC1 Ba6 115(2) 2 7_565
OC1 BC1 Ba6 113.6(15) 2 7_565
OC1 BC1 Ba6 66.9(14) . 7_565
Ba6 BC1 Ba6 120.5(10) 8_655 7_565
OC2 BC1 Ba3 112(3) . 2
OC2 BC1 Ba3 59(2) 2 2
OC3 BC1 Ba3 158(3) . 2
OC3 BC1 Ba3 41(2) 2 2
OC1 BC1 Ba3 111.6(15) 2 2
OC1 BC1 Ba3 67.9(14) . 2
Ba6 BC1 Ba3 79.18(3) 8_655 2
Ba6 BC1 Ba3 134.81(4) 7_565 2
OC2 BC1 Ba3 59(2) . .
OC2 BC1 Ba3 112(3) 2 .
OC3 BC1 Ba3 41(2) . .
OC3 BC1 Ba3 158(3) 2 .
OC1 BC1 Ba3 67.9(14) 2 .
OC1 BC1 Ba3 111.6(15) . .
Ba6 BC1 Ba3 134.81(4) 8_655 .
Ba6 BC1 Ba3 79.18(3) 7_565 .
Ba3 BC1 Ba3 117.2(9) 2 .
OC2 BC1 Ba4 88(2) . 1_455
OC2 BC1 Ba4 100(2) 2 1_455
OC3 BC1 Ba4 127(2) . 1_455
OC3 BC1 Ba4 41(2) 2 1_455
OC1 BC1 Ba4 142.6(19) 2 1_455
OC1 BC1 Ba4 38.2(15) . 1_455
Ba6 BC1 Ba4 77.5(4) 8_655 1_455
Ba6 BC1 Ba4 74.6(4) 7_565 1_455
Ba3 BC1 Ba4 70.94(3) 2 1_455
Ba3 BC1 Ba4 146.47(7) . 1_455
OC2 BC1 Ba4 100(2) . 2_655
OC2 BC1 Ba4 88(2) 2 2_655
OC3 BC1 Ba4 41(2) . 2_655
OC3 BC1 Ba4 127(2) 2 2_655
OC1 BC1 Ba4 38.2(15) 2 2_655
OC1 BC1 Ba4 142.6(19) . 2_655
Ba6 BC1 Ba4 74.6(4) 8_655 2_655
Ba6 BC1 Ba4 77.5(4) 7_565 2_655
Ba3 BC1 Ba4 146.48(7) 2 2_655
Ba3 BC1 Ba4 70.94(3) . 2_655
Ba4 BC1 Ba4 121.8(10) 1_455 2_655
OC2 OC1 BC1 58(3) . .
OC2 OC1 OC3 115(3) . 2
BC1 OC1 OC3 57(2) . 2
OC2 OC1 Ba4 143(3) . 1_455
BC1 OC1 Ba4 122(2) . 1_455
OC3 OC1 Ba4 77(2) 2 1_455
OC2 OC1 Ba5 78(3) . 7_565
BC1 OC1 Ba5 123(2) . 7_565
OC3 OC1 Ba5 144(3) 2 7_565
Ba4 OC1 Ba5 114.5(10) 1_455 7_565
OC2 OC1 Ba6 50(3) . 7_565
BC1 OC1 Ba6 89.3(15) . 7_565
OC3 OC1 Ba6 127(3) 2 7_565
Ba4 OC1 Ba6 93.9(9) 1_455 7_565
Ba5 OC1 Ba6 87.9(8) 7_565 7_565
OC2 OC1 Ba3 127(3) . 2
BC1 OC1 Ba3 88.6(15) . 2
OC3 OC1 Ba3 52(2) 2 2
Ba4 OC1 Ba3 88.2(8) 1_455 2
Ba5 OC1 Ba3 92.3(9) 7_565 2
Ba6 OC1 Ba3 177.7(10) 7_565 2
BC1 OC2 OC1 64(3) . .
BC1 OC2 OC3 61(3) . .
OC1 OC2 OC3 123(5) . .
BC1 OC2 Ba6 124(3) . 7_565
OC1 OC2 Ba6 106(3) . 7_565
OC3 OC2 Ba6 90(3) . 7_565
BC1 OC2 Ba5 124(3) . 7_565
OC1 OC2 Ba5 73(3) . 7_565
OC3 OC2 Ba5 158(4) . 7_565
Ba6 OC2 Ba5 101.3(18) 7_565 7_565
BC1 OC2 Ba3 99(3) . .
OC1 OC2 Ba3 149(4) . .
OC3 OC2 Ba3 59(3) . .
Ba6 OC2 Ba3 104.7(16) 7_565 .
Ba5 OC2 Ba3 98.7(15) 7_565 .
OC2 OC3 BC1 58(3) . .
OC2 OC3 OC1 114(4) . 2
BC1 OC3 OC1 59(2) . 2
OC2 OC3 Ba3 94(3) . .
BC1 OC3 Ba3 120(3) . .
OC1 OC3 Ba3 101(3) 2 .
OC2 OC3 Ba4 163(4) . 2_655
BC1 OC3 Ba4 119(3) . 2_655
OC1 OC3 Ba4 71(2) 2 2_655
Ba3 OC3 Ba4 101.2(15) . 2_655
OC2 OC3 Ba6 62(3) . 7_565
BC1 OC3 Ba6 104(2) . 7_565
OC1 OC3 Ba6 151(3) 2 7_565
Ba3 OC3 Ba6 107.4(15) . 7_565
Ba4 OC3 Ba6 104.4(15) 2_655 7_565
BC2 BC2 BC2 0(10) 1 5_665
BC2 BC2 OC5 0(10) 1 1
BC2 BC2 OC5 67.0(19) 5_665 1
BC2 BC2 OC5 0(10) 1 .
BC2 BC2 OC5 67.0(19) 5_665 .
OC5 BC2 OC5 0.0(14) 1 .
BC2 BC2 OC5 0(10) 1 2_665
BC2 BC2 OC5 66.5(19) 5_665 2_665
OC5 BC2 OC5 133(3) 1 2_665
OC5 BC2 OC5 133(3) . 2_665
BC2 BC2 OC4 0(10) 1 .
BC2 BC2 OC4 179(3) 5_665 .
OC5 BC2 OC4 114(2) 1 .
OC5 BC2 OC4 114(2) . .
OC5 BC2 OC4 113(2) 2_665 .
BC2 BC2 OC4 0(10) 1 1
BC2 BC2 OC4 179(3) 5_665 1
OC5 BC2 OC4 114(2) 1 1
OC5 BC2 OC4 114(2) . 1
OC5 BC2 OC4 113(2) 2_665 1
OC4 BC2 OC4 0(2) . 1
BC2 BC2 Ba6 0(10) 1 .
BC2 BC2 Ba6 118.0(18) 5_665 .
OC5 BC2 Ba6 66.8(15) 1 .
OC5 BC2 Ba6 66.8(15) . .
OC5 BC2 Ba6 139.7(7) 2_665 .
OC4 BC2 Ba6 62.4(11) . .
OC4 BC2 Ba6 62.4(11) 1 .
BC2 BC2 Ba6 0(10) 1 6
BC2 BC2 Ba6 118.0(18) 5_665 6
OC5 BC2 Ba6 66.8(15) 1 6
OC5 BC2 Ba6 66.8(15) . 6
OC5 BC2 Ba6 139.7(7) 2_665 6
OC4 BC2 Ba6 62.4(11) . 6
OC4 BC2 Ba6 62.4(11) 1 6
Ba6 BC2 Ba6 76.7(5) . 6
BC2 BC2 Ba4 0(10) 1 8_765
BC2 BC2 Ba4 116.4(18) 5_665 8_765
OC5 BC2 Ba4 141.2(6) 1 8_765
OC5 BC2 Ba4 141.2(6) . 8_765
OC5 BC2 Ba4 64.8(15) 2_665 8_765
OC4 BC2 Ba4 63.2(11) . 8_765
OC4 BC2 Ba4 63.2(11) 1 8_765
Ba6 BC2 Ba4 80.0(4) . 8_765
Ba6 BC2 Ba4 125.5(9) 6 8_765
BC2 BC2 Ba4 0(10) 1 3_655
BC2 BC2 Ba4 116.4(18) 5_665 3_655
OC5 BC2 Ba4 141.2(6) 1 3_655
OC5 BC2 Ba4 141.2(6) . 3_655
OC5 BC2 Ba4 64.8(15) 2_665 3_655
OC4 BC2 Ba4 63.2(11) . 3_655
OC4 BC2 Ba4 63.2(11) 1 3_655
Ba6 BC2 Ba4 125.5(9) . 3_655
Ba6 BC2 Ba4 80.0(4) 6 3_655
Ba4 BC2 Ba4 74.9(5) 8_765 3_655
OC4 OC4 BC2 0(10) 1 1
OC4 OC4 BC2 0(10) 1 .
BC2 OC4 BC2 0(2) 1 .
OC4 OC4 Ba6 0(10) 1 .
BC2 OC4 Ba6 92.5(11) 1 .
BC2 OC4 Ba6 92.5(11) . .
OC4 OC4 Ba6 0(10) 1 6
BC2 OC4 Ba6 92.5(11) 1 6
BC2 OC4 Ba6 92.5(11) . 6
Ba6 OC4 Ba6 88.8(10) . 6
OC4 OC4 Ba4 0(10) 1 8_765
BC2 OC4 Ba4 92.3(11) 1 8_765
BC2 OC4 Ba4 92.3(11) . 8_765
Ba6 OC4 Ba4 92.50(6) . 8_765
Ba6 OC4 Ba4 174.9(10) 6 8_765
OC4 OC4 Ba4 0(10) 1 3_655
BC2 OC4 Ba4 92.3(11) 1 3_655
BC2 OC4 Ba4 92.3(11) . 3_655
Ba6 OC4 Ba4 174.9(10) . 3_655
Ba6 OC4 Ba4 92.50(6) 6 3_655
Ba4 OC4 Ba4 85.8(9) 8_765 3_655
OC4 OC4 Ba8 0(10) 1 7_665
BC2 OC4 Ba8 178(2) 1 7_665
BC2 OC4 Ba8 178(2) . 7_665
Ba6 OC4 Ba8 85.9(7) . 7_665
Ba6 OC4 Ba8 85.9(7) 6 7_665
Ba4 OC4 Ba8 89.3(7) 8_765 7_665
Ba4 OC4 Ba8 89.3(7) 3_655 7_665
OC5 OC5 BC2 0(10) 1 1
OC5 OC5 BC2 0(10) 1 .
BC2 OC5 BC2 0.0(18) 1 .
OC5 OC5 BC2 0(10) 1 5_665
BC2 OC5 BC2 47(3) 1 5_665
BC2 OC5 BC2 47(3) . 5_665
OC5 OC5 Ba6 0(10) 1 .
BC2 OC5 Ba6 88.4(15) 1 .
BC2 OC5 Ba6 88.4(15) . .
BC2 OC5 Ba6 121.0(13) 5_665 .
OC5 OC5 Ba6 0(10) 1 6
BC2 OC5 Ba6 88.4(15) 1 6
BC2 OC5 Ba6 88.4(15) . 6
BC2 OC5 Ba6 121.0(13) 5_665 6
Ba6 OC5 Ba6 84.9(8) . 6
OC5 OC5 Ba4 0(10) 1 4_455
BC2 OC5 Ba4 123.2(13) 1 4_455
BC2 OC5 Ba4 123.2(13) . 4_455
BC2 OC5 Ba4 90.8(16) 5_665 4_455
Ba6 OC5 Ba4 146.9(5) . 4_455
Ba6 OC5 Ba4 86.00(15) 6 4_455
OC5 OC5 Ba4 0(10) 1 7_565
BC2 OC5 Ba4 123.2(13) 1 7_565
BC2 OC5 Ba4 123.2(13) . 7_565
BC2 OC5 Ba4 90.8(16) 5_665 7_565
Ba6 OC5 Ba4 86.00(15) . 7_565
Ba6 OC5 Ba4 146.9(5) 6 7_565
Ba4 OC5 Ba4 84.4(8) 4_455 7_565
BC2' BC2' BC2' 0(10) 1 5_666
BC2' BC2' OC5' 0(10) 1 2_665
BC2' BC2' OC5' 65.9(19) 5_666 2_665
BC2' BC2' OC5' 0(10) 1 .
BC2' BC2' OC5' 65.8(18) 5_666 .
OC5' BC2' OC5' 132(3) 2_665 .
BC2' BC2' OC5' 0(10) 1 1
BC2' BC2' OC5' 65.8(18) 5_666 1
OC5' BC2' OC5' 132(3) 2_665 1
OC5' BC2' OC5' 0.0(16) . 1
BC2' BC2' OC4' 0(10) 1 .
BC2' BC2' OC4' 179(3) 5_666 .
OC5' BC2' OC4' 113(2) 2_665 .
OC5' BC2' OC4' 115(2) . .
OC5' BC2' OC4' 115(2) 1 .
BC2' BC2' OC4' 0(10) 1 1
BC2' BC2' OC4' 179(3) 5_666 1
OC5' BC2' OC4' 113(2) 2_665 1
OC5' BC2' OC4' 115(2) . 1
OC5' BC2' OC4' 115(2) 1 1
OC4' BC2' OC4' 0.0(9) . 1
BC2' BC2' Ba3 0(10) 1 4_556
BC2' BC2' Ba3 117.3(17) 5_666 4_556
OC5' BC2' Ba3 139.8(7) 2_665 4_556
OC5' BC2' Ba3 67.1(15) . 4_556
OC5' BC2' Ba3 67.1(15) 1 4_556
OC4' BC2' Ba3 63.6(11) . 4_556
OC4' BC2' Ba3 63.6(11) 1 4_556
BC2' BC2' Ba3 0(10) 1 7_665
BC2' BC2' Ba3 117.3(17) 5_666 7_665
OC5' BC2' Ba3 139.8(7) 2_665 7_665
OC5' BC2' Ba3 67.1(15) . 7_665
OC5' BC2' Ba3 67.1(15) 1 7_665
OC4' BC2' Ba3 63.6(11) . 7_665
OC4' BC2' Ba3 63.6(11) 1 7_665
Ba3 BC2' Ba3 77.4(5) 4_556 7_665
BC2' BC2' Ba5 0(10) 1 .
BC2' BC2' Ba5 117.0(18) 5_666 .
OC5' BC2' Ba5 65.9(15) 2_665 .
OC5' BC2' Ba5 141.3(6) . .
OC5' BC2' Ba5 141.3(6) 1 .
OC4' BC2' Ba5 62.0(11) . .
OC4' BC2' Ba5 62.0(11) 1 .
Ba3 BC2' Ba5 125.7(9) 4_556 .
Ba3 BC2' Ba5 79.9(4) 7_665 .
BC2' BC2' Ba5 0(10) 1 6_556
BC2' BC2' Ba5 117.0(18) 5_666 6_556
OC5' BC2' Ba5 65.9(15) 2_665 6_556
OC5' BC2' Ba5 141.3(6) . 6_556
OC5' BC2' Ba5 141.3(6) 1 6_556
OC4' BC2' Ba5 62.0(11) . 6_556
OC4' BC2' Ba5 62.0(11) 1 6_556
Ba3 BC2' Ba5 79.9(4) 4_556 6_556
Ba3 BC2' Ba5 125.7(9) 7_665 6_556
Ba5 BC2' Ba5 74.8(5) . 6_556
OC4' OC4' BC2' 0(10) 1 1
OC4' OC4' BC2' 0(10) 1 .
BC2' OC4' BC2' 0.0(18) 1 .
OC4' OC4' Ba3 0(10) 1 4_556
BC2' OC4' Ba3 91.1(11) 1 4_556
BC2' OC4' Ba3 91.1(11) . 4_556
OC4' OC4' Ba3 0(10) 1 7_665
BC2' OC4' Ba3 91.1(11) 1 7_665
BC2' OC4' Ba3 91.1(11) . 7_665
Ba3 OC4' Ba3 88.4(9) 4_556 7_665
OC4' OC4' Ba5 0(10) 1 6_556
BC2' OC4' Ba5 93.6(11) 1 6_556
BC2' OC4' Ba5 93.6(11) . 6_556
Ba3 OC4' Ba5 92.25(5) 4_556 6_556
Ba3 OC4' Ba5 175.2(10) 7_665 6_556
OC4' OC4' Ba5 0(10) 1 .
BC2' OC4' Ba5 93.6(11) 1 .
BC2' OC4' Ba5 93.6(11) . .
Ba3 OC4' Ba5 175.2(10) 4_556 .
Ba3 OC4' Ba5 92.25(5) 7_665 .
Ba5 OC4' Ba5 86.7(9) 6_556 .
OC4' OC4' Ba7 0(10) 1 .
BC2' OC4' Ba7 176.0(19) 1 .
BC2' OC4' Ba7 176.0(19) . .
Ba3 OC4' Ba7 86.0(6) 4_556 .
Ba3 OC4' Ba7 86.0(6) 7_665 .
Ba5 OC4' Ba7 89.3(6) 6_556 .
Ba5 OC4' Ba7 89.3(6) . .
OC5' OC5' BC2' 0(10) 1 5_666
OC5' OC5' BC2' 0(10) 1 .
BC2' OC5' BC2' 48(3) 5_666 .
OC5' OC5' BC2' 0(10) 1 1
BC2' OC5' BC2' 48(3) 5_666 1
BC2' OC5' BC2' 0.0(15) . 1
OC5' OC5' Ba3 0(10) 1 4_556
BC2' OC5' Ba3 121.4(13) 5_666 4_556
BC2' OC5' Ba3 87.7(15) . 4_556
BC2' OC5' Ba3 87.7(15) 1 4_556
OC5' OC5' Ba3 0(10) 1 7_665
BC2' OC5' Ba3 121.4(13) 5_666 7_665
BC2' OC5' Ba3 87.7(15) . 7_665
BC2' OC5' Ba3 87.7(15) 1 7_665
Ba3 OC5' Ba3 85.3(8) 4_556 7_665
OC5' OC5' Ba5 0(10) 1 5_666
BC2' OC5' Ba5 89.8(16) 5_666 5_666
BC2' OC5' Ba5 123.7(13) . 5_666
BC2' OC5' Ba5 123.7(13) 1 5_666
Ba3 OC5' Ba5 86.46(15) 4_556 5_666
Ba3 OC5' Ba5 147.2(5) 7_665 5_666
OC5' OC5' Ba5 0(10) 1 2_665
BC2' OC5' Ba5 89.8(16) 5_666 2_665
BC2' OC5' Ba5 123.7(13) . 2_665
BC2' OC5' Ba5 123.7(13) 1 2_665
Ba3 OC5' Ba5 147.2(5) 4_556 2_665
Ba3 OC5' Ba5 86.46(15) 7_665 2_665
Ba5 OC5' Ba5 83.5(8) 5_666 2_665

loop_
_geom_bond_atom_site_label_1
_geom_bond_atom_site_label_2
_geom_bond_distance
_geom_bond_site_symmetry_2
Ba1 O7 2.638(11) .
Ba1 O7 2.638(11) 2_655
Ba1 O11 2.838(13) 5_656
Ba1 O11 2.838(13) .
Ba1 O10 2.842(11) 5_656
Ba1 O10 2.842(11) .
Ba1 B4 3.04(2) 5_656
Ba1 B4 3.04(2) .
Ba1 B2 3.268(19) 2_655
Ba1 B2 3.268(19) .
Ba1 O4 3.297(13) .
Ba1 O4 3.297(13) 2_655
Ba2 O4 2.637(12) .
Ba2 O4 2.637(12) 2_655
Ba2 O2 2.840(12) 5_655
Ba2 O2 2.840(12) .
Ba2 O1 2.863(11) .
Ba2 O1 2.863(11) 5_655
Ba2 B1 3.06(2) 5_655
Ba2 B1 3.06(2) .
Ba2 B3 3.28(2) .
Ba2 B3 3.28(2) 2_655
Ba2 O7 3.317(14) .
Ba2 O7 3.317(14) 2_655
Ba3 OC3 2.53(4) .
Ba3 O7 2.714(14) .
Ba3 O6 2.730(13) .
Ba3 O5 2.880(16) .
Ba3 OC4' 2.88(2) 7_565
Ba3 OC2 2.93(5) .
Ba3 O10 2.940(11) .
Ba3 O12 2.956(15) .
Ba3 OC5' 2.97(2) 7_565
Ba3 O8 3.057(12) .
Ba3 OC1 3.13(3) 2
Ba3 B4 3.21(2) .
Ba4 OC1 2.49(3) 1_655
Ba4 OC3 2.56(4) 2_655
Ba4 O8 2.717(14) 2_655
Ba4 O4 2.733(14) .
Ba4 O9 2.838(13) .
Ba4 O2 2.919(12) .
Ba4 OC4 2.97(3) 3_645
Ba4 O3 2.989(14) .
Ba4 OC5 3.01(2) 7_665
Ba4 O6 3.069(15) 2_655
Ba4 B1 3.21(2) .
Ba4 B2 3.240(18) .
Ba5 OC1 2.55(3) 7_665
Ba5 OC2 2.60(5) 7_665
Ba5 O7 2.721(14) .
Ba5 O5 2.731(15) 7_665
Ba5 O6 2.859(15) 8_665
Ba5 O11 2.926(13) .
Ba5 OC4' 2.94(2) 1
Ba5 OC4' 2.94(2) .
Ba5 O12 2.983(15) .
Ba5 OC5' 3.03(2) 2_665
Ba5 O9 3.050(13) 7_565
Ba5 B3 3.21(2) .
Ba6 OC2 2.47(5) 7_665
Ba6 O4 2.720(14) .
Ba6 O9 2.721(14) 7_565
Ba6 OC3 2.78(4) 7_665
Ba6 O8 2.866(16) 7_665
Ba6 OC4 2.88(2) 1
Ba6 OC4 2.88(2) .
Ba6 O1 2.930(11) .
Ba6 O3 2.949(14) .
Ba6 OC5 2.99(2) 1
Ba6 OC5 2.99(2) .
Ba6 O5 3.039(15) 7_665
Ba7 O12 2.562(17) 7_665
Ba7 O10 2.729(18) 5_656
Ba7 O11 2.735(17) .
Ba7 O6 2.789(16) 5_656
Ba7 O6 2.789(16) 2_655
Ba7 O5 2.818(15) 4_556
Ba7 O5 2.818(15) 7_665
Ba7 OC4' 3.06(2) .
Ba7 OC4' 3.06(2) 1
Ba7 B2 3.087(16) .
Ba7 B2 3.087(16) 6_556
Ba8 O3 2.573(17) 7_565
Ba8 O1 2.702(17) .
Ba8 O2 2.728(16) 5_655
Ba8 O8 2.804(12) .
Ba8 O8 2.804(12) 6
Ba8 O9 2.817(13) 7_565
Ba8 O9 2.817(13) 4_455
Ba8 OC4 3.04(2) 7_565
Ba8 B3 3.13(2) 6
Ba8 B3 3.13(2) .
B1 O1 1.37(3) .
B1 O2 1.37(3) .
B1 O3 1.40(3) .
B2 O5 1.34(2) 7_665
B2 O6 1.37(2) 2_655
B2 O4 1.41(2) .
B3 O7 1.38(2) .
B3 O8 1.39(3) .
B3 O9 1.40(2) 7_565
B4 O10 1.34(3) .
B4 O11 1.34(3) .
B4 O12 1.43(3) .
BC1 OC2 1.26(5) .
BC1 OC2 1.26(5) 2
BC1 OC3 1.31(4) .
BC1 OC3 1.31(4) 2
BC1 OC1 1.35(3) 2
BC1 OC1 1.35(3) .
OC1 OC2 1.27(5) .
OC1 OC3 1.41(5) 2
OC2 OC3 1.31(6) .
BC2 BC2 0.00(6) 1
BC2 BC2 1.08(6) 5_665
BC2 OC5 1.367(18) 1
BC2 OC5 1.367(18) .
BC2 OC5 1.372(18) 2_665
BC2 OC4 1.378(19) .
BC2 OC4 1.378(19) 1
OC4 OC4 0.00(9) 1
OC5 OC5 0.00(5) 1
BC2' BC2' 0.00(6) 1
BC2' BC2' 1.12(6) 5_666
BC2' OC5' 1.372(18) 2_665
BC2' OC5' 1.372(18) .
BC2' OC5' 1.372(18) 1
BC2' OC4' 1.372(19) .
BC2' OC4' 1.372(19) 1
OC4' OC4' 0.00(9) 1
OC5' OC5' 0.00(5) 1
